data_4120572
loop_
_publ_author_name
'Johnstone, Timothy C.'
'Lippard, Stephen J.'

_publ_section_title
;
 The chiral potential of phenanthriplatin and its influence on Guanine
 binding.
;
_journal_issue 5
_journal_name_full 'Journal of the American Chemical Society'
_journal_page_first 2126
_journal_page_last 2134
_journal_paper_doi 10.1021/ja4125115
_journal_volume 136
_journal_year 2014
_chemical_formula_moiety 'C5 H11 Cl N3 Pt, C F3 O3 S'
_chemical_formula_sum 'C6 H11 Cl F3 N3 O3 Pt S'
_chemical_formula_weight 492.78
_chemical_name_systematic
; 
 ? 
;
_space_group_IT_number 14
_symmetry_cell_setting monoclinic
_symmetry_space_group_name_Hall '-P 2ybc'
_symmetry_space_group_name_H-M 'P 1 21/c 1'
_atom_sites_solution_hydrogens geom
_atom_sites_solution_primary heavy
_atom_sites_solution_secondary difmap
_audit_creation_method SHELXL-97
_cell_angle_alpha 90.00
_cell_angle_beta 101.8880(10)
_cell_angle_gamma 90.00
_cell_formula_units_Z 4
_cell_length_a 11.8226(7)
_cell_length_b 4.9998(3)
_cell_length_c 23.0652(13)
_cell_measurement_reflns_used 9918
_cell_measurement_temperature 100(2)
_cell_measurement_theta_max 28.61
_cell_measurement_theta_min 2.25
_cell_volume 1334.16(14)
_computing_cell_refinement 'Bruker SMART'
_computing_data_collection 'Bruker SMART'
_computing_data_reduction 'Bruker SAINT'
_computing_molecular_graphics 'Bruker SHELXTL'
_computing_publication_material 'Bruker SHELXTL'
_computing_structure_refinement 'Bruker SHELXTL'
_computing_structure_solution 'Bruker SHELXTL'
_diffrn_ambient_temperature 100(2)
_diffrn_measured_fraction_theta_full 0.999
_diffrn_measured_fraction_theta_max 0.999
_diffrn_measurement_device_type 'CCD area detector'
_diffrn_measurement_method 'phi and omega scans'
_diffrn_radiation_monochromator graphite
_diffrn_radiation_source 'fine-focus sealed tube'
_diffrn_radiation_type MoK\a
_diffrn_radiation_wavelength 0.71073
_diffrn_reflns_av_R_equivalents 0.0223
_diffrn_reflns_av_sigmaI/netI 0.0088
_diffrn_reflns_limit_h_max 15
_diffrn_reflns_limit_h_min -15
_diffrn_reflns_limit_k_max 6
_diffrn_reflns_limit_k_min -6
_diffrn_reflns_limit_l_max 29
_diffrn_reflns_limit_l_min -31
_diffrn_reflns_number 50604
_diffrn_reflns_theta_full 28.61
_diffrn_reflns_theta_max 28.61
_diffrn_reflns_theta_min 1.76
_exptl_absorpt_coefficient_mu 10.912
_exptl_absorpt_correction_T_max 0.5155
_exptl_absorpt_correction_T_min 0.1280
_exptl_absorpt_correction_type multi-scan
_exptl_absorpt_process_details 'Blessing, 1995'
_exptl_crystal_colour colourless
_exptl_crystal_density_diffrn 2.453
_exptl_crystal_density_method 'not measured'
_exptl_crystal_description rod
_exptl_crystal_F_000 920
_exptl_crystal_size_max 0.32
_exptl_crystal_size_mid 0.09
_exptl_crystal_size_min 0.07
_refine_diff_density_max 0.933
_refine_diff_density_min -1.039
_refine_diff_density_rms 0.116
_refine_ls_extinction_method none
_refine_ls_goodness_of_fit_ref 1.158
_refine_ls_hydrogen_treatment constr
_refine_ls_matrix_type full
_refine_ls_number_parameters 165
_refine_ls_number_reflns 3420
_refine_ls_number_restraints 0
_refine_ls_restrained_S_all 1.158
_refine_ls_R_factor_all 0.0155
_refine_ls_R_factor_gt 0.0143
_refine_ls_shift/su_max 0.001
_refine_ls_shift/su_mean 0.000
_refine_ls_structure_factor_coef Fsqd
_refine_ls_weighting_details 'calc w=1/[\s^2^(Fo^2^)+(0.0188P)^2^+1.6715P] where P=(Fo^2^+2Fc^2^)/3'
_refine_ls_weighting_scheme calc
_refine_ls_wR_factor_gt 0.0365
_refine_ls_wR_factor_ref 0.0377
_reflns_number_gt 3286
_reflns_number_total 3420
_reflns_threshold_expression >2sigma(I)
_cod_data_source_file ja4125115_si_002.cif
_cod_data_source_block 7
_cod_depositor_comments
;
The following automatic conversions were performed:

'_symmetry_cell_setting' value 'Monoclinic' changed to 'monoclinic'
according to
/usr/data/users/saulius/automatic-downloads/current/ACS/lib/dictionaries/cif_core.dic
dictionary named 'cif_core.dic' version 2.4.2 from 2011-04-26.

Automatic conversion script
Id: cif_fix_values 2281 2013-09-26 08:29:07Z andrius 
;
_cod_original_sg_symbol_H-M P2(1)/c
_cod_database_code 4120572

loop_
_symmetry_equiv_pos_as_xyz
'x, y, z'
'-x, y+1/2, -z+1/2'
'-x, -y, -z'
'x, -y-1/2, z-1/2'

loop_
_atom_site_label
_atom_site_type_symbol
_atom_site_fract_x
_atom_site_fract_y
_atom_site_fract_z
_atom_site_U_iso_or_equiv
_atom_site_adp_type
_atom_site_occupancy
_atom_site_symmetry_multiplicity
_atom_site_calc_flag
_atom_site_refinement_flags
Pt1 Pt 0.121636(6) 0.513351(14) 0.165017(3) 0.01146(4) Uani 1 1 d .
Cl1 Cl 0.17669(5) 0.60403(12) 0.26483(2) 0.02048(11) Uani 1 1 d .
N11 N -0.04596(16) 0.5955(4) 0.16834(8) 0.0168(3) Uani 1 1 d .
H11A H -0.0938 0.5186 0.1368 0.025 Uiso 1 1 calc R
H11B H -0.0570 0.7757 0.1672 0.025 Uiso 1 1 calc R
H11C H -0.0618 0.5289 0.2025 0.025 Uiso 1 1 calc R
N12 N 0.07338(16) 0.4356(4) 0.07664(8) 0.0147(3) Uani 1 1 d .
H12A H 0.1060 0.5583 0.0560 0.022 Uiso 1 1 calc R
H12B H -0.0049 0.4450 0.0654 0.022 Uiso 1 1 calc R
H12C H 0.0975 0.2688 0.0690 0.022 Uiso 1 1 calc R
N13 N 0.28647(16) 0.4226(4) 0.16088(8) 0.0150(3) Uani 1 1 d .
C11 C 0.3420(2) 0.5628(5) 0.12550(11) 0.0202(4) Uani 1 1 d .
H11 H 0.3021 0.7026 0.1018 0.024 Uiso 1 1 calc R
C12 C 0.4558(2) 0.5093(5) 0.12258(13) 0.0259(6) Uani 1 1 d .
H12 H 0.4933 0.6111 0.0972 0.031 Uiso 1 1 calc R
C13 C 0.5142(2) 0.3062(6) 0.15692(11) 0.0260(5) Uani 1 1 d .
H13 H 0.5927 0.2683 0.1562 0.031 Uiso 1 1 calc R
C14 C 0.4561(2) 0.1600(5) 0.19217(11) 0.0271(5) Uani 1 1 d .
H14 H 0.4938 0.0167 0.2155 0.032 Uiso 1 1 calc R
C15 C 0.3423(2) 0.2225(5) 0.19352(10) 0.0216(4) Uani 1 1 d .
H15 H 0.3031 0.1213 0.2182 0.026 Uiso 1 1 calc R
S1S S 0.82556(4) 0.96502(10) 0.03333(2) 0.01216(10) Uani 1 1 d .
F11S F 0.63785(13) 0.9087(3) 0.07476(8) 0.0319(3) Uani 1 1 d .
F12S F 0.60961(13) 0.9072(4) -0.02051(8) 0.0344(4) Uani 1 1 d .
F13S F 0.64442(12) 1.2772(3) 0.02739(8) 0.0307(3) Uani 1 1 d .
O11S O 0.84657(14) 1.0812(3) -0.02123(7) 0.0175(3) Uani 1 1 d .
O12S O 0.83634(13) 0.6768(3) 0.03601(7) 0.0177(3) Uani 1 1 d .
O13S O 0.87870(13) 1.1021(3) 0.08707(7) 0.0188(3) Uani 1 1 d .
C1S C 0.6710(2) 1.0198(4) 0.02849(12) 0.0188(5) Uani 1 1 d .

loop_
_atom_site_aniso_label
_atom_site_aniso_U_11
_atom_site_aniso_U_22
_atom_site_aniso_U_33
_atom_site_aniso_U_23
_atom_site_aniso_U_13
_atom_site_aniso_U_12
Pt1 0.01048(5) 0.01366(5) 0.01045(5) 0.00012(2) 0.00269(3) -0.00076(2)
Cl1 0.0193(2) 0.0297(3) 0.0119(2) -0.00304(19) 0.00183(19) 0.0003(2)
N11 0.0144(8) 0.0209(9) 0.0156(9) 0.0006(7) 0.0045(7) 0.0009(7)
N12 0.0127(8) 0.0178(8) 0.0137(9) 0.0000(7) 0.0028(7) -0.0015(7)
N13 0.0134(8) 0.0171(8) 0.0142(8) -0.0016(7) 0.0018(7) -0.0001(7)
C11 0.0145(10) 0.0239(10) 0.0222(11) 0.0033(9) 0.0034(9) -0.0005(9)
C12 0.0167(12) 0.0354(15) 0.0268(14) -0.0005(9) 0.0070(10) -0.0028(9)
C13 0.0161(11) 0.0382(14) 0.0231(12) -0.0083(10) 0.0028(9) 0.0051(9)
C14 0.0251(12) 0.0305(13) 0.0235(12) 0.0001(9) 0.0002(10) 0.0119(10)
C15 0.0246(11) 0.0234(11) 0.0166(11) 0.0032(8) 0.0039(9) 0.0054(9)
S1S 0.0097(2) 0.0132(2) 0.0139(2) 0.00113(16) 0.00327(18) -0.00055(16)
F11S 0.0250(8) 0.0351(8) 0.0421(9) 0.0048(7) 0.0221(7) -0.0032(7)
F12S 0.0157(7) 0.0435(9) 0.0387(9) -0.0139(8) -0.0066(6) -0.0003(7)
F13S 0.0190(7) 0.0201(7) 0.0544(10) 0.0001(6) 0.0109(7) 0.0047(5)
O11S 0.0189(8) 0.0188(7) 0.0166(7) 0.0047(6) 0.0078(6) 0.0020(6)
O12S 0.0173(7) 0.0140(7) 0.0217(8) 0.0020(6) 0.0036(6) 0.0009(6)
O13S 0.0190(8) 0.0207(8) 0.0154(7) -0.0016(6) 0.0009(6) -0.0050(6)
C1S 0.0127(10) 0.0205(11) 0.0235(12) -0.0028(8) 0.0044(9) -0.0010(7)

loop_
_atom_type_symbol
_atom_type_description
_atom_type_scat_dispersion_real
_atom_type_scat_dispersion_imag
_atom_type_scat_source
C C 0.0033 0.0016 'International Tables Vol C Tables 4.2.6.8 and 6.1.1.4'
H H 0.0000 0.0000 'International Tables Vol C Tables 4.2.6.8 and 6.1.1.4'
N N 0.0061 0.0033 'International Tables Vol C Tables 4.2.6.8 and 6.1.1.4'
O O 0.0106 0.0060 'International Tables Vol C Tables 4.2.6.8 and 6.1.1.4'
F F 0.0171 0.0103 'International Tables Vol C Tables 4.2.6.8 and 6.1.1.4'
S S 0.1246 0.1234 'International Tables Vol C Tables 4.2.6.8 and 6.1.1.4'
Cl Cl 0.1484 0.1585 'International Tables Vol C Tables 4.2.6.8 and 6.1.1.4'
Pt Pt -1.7033 8.3905 'International Tables Vol C Tables 4.2.6.8 and 6.1.1.4'

loop_
_geom_angle_atom_site_label_1
_geom_angle_atom_site_label_2
_geom_angle_atom_site_label_3
_geom_angle
N13 Pt1 N12 89.08(7)
N13 Pt1 N11 178.54(7)
N12 Pt1 N11 90.12(7)
N13 Pt1 Cl1 90.84(5)
N12 Pt1 Cl1 179.61(6)
N11 Pt1 Cl1 89.97(5)
C15 N13 C11 119.0(2)
C15 N13 Pt1 120.57(16)
C11 N13 Pt1 120.46(16)
N13 C11 C12 121.9(2)
C13 C12 C11 119.3(2)
C14 C13 C12 118.5(2)
C13 C14 C15 119.8(2)
N13 C15 C14 121.5(2)
O13S S1S O12S 114.70(10)
O13S S1S O11S 115.62(10)
O12S S1S O11S 113.94(10)
O13S S1S C1S 103.55(11)
O12S S1S C1S 103.29(10)
O11S S1S C1S 103.55(11)
F13S C1S F11S 108.3(2)
F13S C1S F12S 108.0(2)
F11S C1S F12S 107.73(19)
F13S C1S S1S 112.13(16)
F11S C1S S1S 110.11(17)
F12S C1S S1S 110.51(17)

loop_
_geom_bond_atom_site_label_1
_geom_bond_atom_site_label_2
_geom_bond_distance
Pt1 N13 2.0222(18)
Pt1 N12 2.0379(18)
Pt1 N11 2.0404(18)
Pt1 Cl1 2.3047(5)
N13 C15 1.341(3)
N13 C11 1.345(3)
C11 C12 1.388(3)
C12 C13 1.382(4)
C13 C14 1.378(4)
C14 C15 1.388(3)
S1S O13S 1.4423(16)
S1S O12S 1.4466(16)
S1S O11S 1.4532(16)
S1S C1S 1.829(2)
F11S C1S 1.332(3)
F12S C1S 1.335(3)
F13S C1S 1.324(3)

loop_
_geom_hbond_atom_site_label_D
_geom_hbond_atom_site_label_H
_geom_hbond_atom_site_label_A
_geom_hbond_distance_DH
_geom_hbond_distance_HA
_geom_hbond_distance_DA
_geom_hbond_angle_DHA
_geom_hbond_site_symmetry_A
N11 H11A O13S 0.91 2.37 3.115(2) 139.5 1_445
N11 H11A O12S 0.91 2.43 3.109(2) 131.2 1_455
N11 H11B O13S 0.91 2.47 3.168(3) 134.2 1_455
N11 H11C Cl1 0.91 2.71 3.433(2) 137.0 2_545
N12 H12A O11S 0.91 2.10 2.977(2) 162.9 3_675
N12 H12B O12S 0.91 2.19 3.017(2) 150.7 1_455
N12 H12C O11S 0.91 2.24 3.115(3) 161.3 3_665

loop_
_geom_torsion_atom_site_label_1
_geom_torsion_atom_site_label_2
_geom_torsion_atom_site_label_3
_geom_torsion_atom_site_label_4
_geom_torsion
N12 Pt1 N13 C15 -120.09(18)
Cl1 Pt1 N13 C15 60.29(17)
N12 Pt1 N13 C11 60.20(18)
Cl1 Pt1 N13 C11 -119.42(17)
C15 N13 C11 C12 -1.1(4)
Pt1 N13 C11 C12 178.63(19)
N13 C11 C12 C13 0.0(4)
C11 C12 C13 C14 1.3(4)
C12 C13 C14 C15 -1.5(4)
C11 N13 C15 C14 0.9(3)
Pt1 N13 C15 C14 -178.83(18)
C13 C14 C15 N13 0.4(4)
O13S S1S C1S F13S 58.2(2)
O12S S1S C1S F13S 178.11(18)
O11S S1S C1S F13S -62.8(2)
O13S S1S C1S F11S -62.38(17)
O12S S1S C1S F11S 57.52(18)
O11S S1S C1S F11S 176.59(16)
O13S S1S C1S F12S 178.73(16)
O12S S1S C1S F12S -61.37(19)
O11S S1S C1S F12S 57.69(18)
